data_1529900
loop_
_publ_author_name
'Elammari, L.'
'Elouadi, B.'
'Depmeier, W.'

_publ_section_title
;
 Crystal structure of Li Pb P O4 with "Li4 O13" cluster
;
_journal_name_full 'Journal of Solid State Chemistry'
_journal_page_first 266
_journal_page_last 269
_journal_volume 76
_journal_year 1988
_chemical_formula_sum 'Li O4 P Pb'
_chemical_name_systematic 'Li Pb (P O4)'
_space_group_IT_number 33
_symmetry_space_group_name_Hall 'P 2c -2n'
_symmetry_space_group_name_H-M 'P n a 21'
_cell_angle_alpha 90
_cell_angle_beta 90
_cell_angle_gamma 90
_cell_formula_units_Z 8
_cell_length_a 7.969
_cell_length_b 18.591
_cell_length_c 4.926
_cell_volume 729.795
_citation_journal_id_ASTM JSSCBI
_cod_data_source_file Elammari_JSSCBI_1988_1657.cif
_cod_data_source_block Li1O4P1Pb1
_cod_original_cell_volume 729.7952
_cod_original_formula_sum 'Li1 O4 P1 Pb1'
_cod_database_code 1529900

loop_
_symmetry_equiv_pos_as_xyz
x,y,z
-x,-y,z+1/2
-x+1/2,y+1/2,z+1/2
x+1/2,-y+1/2,z

loop_
_atom_site_label
_atom_site_type_symbol
_atom_site_fract_x
_atom_site_fract_y
_atom_site_fract_z
_atom_site_occupancy
_atom_site_U_iso_or_equiv
P1 P+5 0.2114 0.6796 0.6924 1 0.0
O6 O-2 -0.4158 0.5331 0.0658 1 0.0
Li2 Li+1 -0.1787 0.652 0.6873 1 0.0
O2 O-2 0.0553 0.646 0.557 1 0.0
O5 O-2 -0.2833 0.5735 0.5062 1 0.0
Li1 Li+1 -0.0094 1.0575 0.1945 1 0.0
O4 O-2 0.3636 0.6347 0.6165 1 0.0
O1 O-2 0.2297 0.7578 0.577 1 0.0
Pb1 Pb+2 0.1742 0.5539 0.25 1 0.0
O7 O-2 -0.1035 0.5264 0.1156 1 0.0
Pb2 Pb+2 0.0299 0.7718 0.2305 1 0.0
P2 P+5 -0.2673 0.5715 0.195 1 0.0
O8 O-2 -0.2474 0.6482 0.0802 1 0.0
O3 O-2 0.1907 0.6825 1 1 0.0
